data_7001941
loop_
_publ_author_name
'Lorber, Christian'
'Vendier, Laure'

_publ_section_title
;
 Synthesis and structure of early transition metal NHC complexes
;
_journal_issue 35
_journal_name_full 'Dalton Transactions'
_journal_page_first 6972
_journal_paper_doi 10.1039/b905056f
_journal_year 2009
_chemical_compound_source 'synthesis as described'
_chemical_formula_moiety 'C42 H48 Cl3 N4 V1'
_chemical_formula_sum 'C42 H48 Cl3 N4 V'
_chemical_formula_weight 766.13
_chemical_name_systematic
;
?
;
_space_group_IT_number 15
_symmetry_cell_setting monoclinic
_symmetry_Int_Tables_number 15
_symmetry_space_group_name_Hall '-C 2yc'
_symmetry_space_group_name_H-M 'C 1 2/c 1'
_atom_sites_solution_hydrogens geom
_atom_sites_solution_primary direct
_atom_sites_solution_secondary difmap
_cell_angle_alpha 90
_cell_angle_beta 99.789(7)
_cell_angle_gamma 90
_cell_formula_units_Z 8
_cell_length_a 30.122(3)
_cell_length_b 12.9535(9)
_cell_length_c 24.2742(18)
_cell_measurement_reflns_used 9958
_cell_measurement_temperature 180(2)
_cell_measurement_theta_max 21.31
_cell_measurement_theta_min 2.36
_cell_measurement_wavelength 0.71073
_cell_volume 9333.5(13)
_computing_cell_refinement 'Bruker SMART'
_computing_data_collection 'Bruker SMART'
_computing_data_reduction 'Bruker SAINT'
_computing_molecular_graphics 'Ortep-3 for Windows (Farrugia, 1997)'
_computing_publication_material 'WinGX publication routines (Farrugia, 1999)'
_computing_structure_refinement 'SHELXL-97 (Sheldrick, 1997)'
_computing_structure_solution 'SIR92 (Giacovazzo et al, 1993)'
_diffrn_ambient_temperature 180
_diffrn_measured_fraction_theta_full 0.998
_diffrn_measured_fraction_theta_max 0.998
_diffrn_measurement_device_type 'Bruker Kappa APEX II'
_diffrn_measurement_method \w-\f
_diffrn_radiation_monochromator graphite
_diffrn_radiation_source 'fine-focus sealed tube'
_diffrn_radiation_type MoK\a
_diffrn_radiation_wavelength 0.71073
_diffrn_reflns_av_R_equivalents 0.073
_diffrn_reflns_av_unetI/netI 0.0533
_diffrn_reflns_limit_h_max 36
_diffrn_reflns_limit_h_min -36
_diffrn_reflns_limit_k_max 15
_diffrn_reflns_limit_k_min -15
_diffrn_reflns_limit_l_max 29
_diffrn_reflns_limit_l_min -29
_diffrn_reflns_number 86160
_diffrn_reflns_theta_full 25.46
_diffrn_reflns_theta_max 25.46
_diffrn_reflns_theta_min 1.7
_diffrn_standards_decay_% 0
_diffrn_standards_interval_count 0
_diffrn_standards_interval_time 0
_diffrn_standards_number 0
_exptl_absorpt_coefficient_mu 0.414
_exptl_absorpt_correction_T_max 0.990
_exptl_absorpt_correction_T_min 0.875
_exptl_absorpt_correction_type multi-scan
_exptl_absorpt_process_details
;
[c.f. r.h. blessing, acta cryst. (1995), a51, 33-38]
;
_exptl_crystal_colour 'dark yellow'
_exptl_crystal_density_diffrn 1.09
_exptl_crystal_density_method 'not measured'
_exptl_crystal_description plate
_exptl_crystal_F_000 3216
_exptl_crystal_size_max 0.2
_exptl_crystal_size_mid 0.12
_exptl_crystal_size_min 0.04
_refine_diff_density_max 0.378
_refine_diff_density_min -0.454
_refine_diff_density_rms 0.07
_refine_ls_extinction_method none
_refine_ls_goodness_of_fit_ref 1.019
_refine_ls_hydrogen_treatment constr
_refine_ls_matrix_type full
_refine_ls_number_parameters 463
_refine_ls_number_reflns 8635
_refine_ls_number_restraints 0
_refine_ls_restrained_S_all 1.019
_refine_ls_R_factor_all 0.086
_refine_ls_R_factor_gt 0.0504
_refine_ls_shift/su_max 0.019
_refine_ls_shift/su_mean 0
_refine_ls_structure_factor_coef Fsqd
_refine_ls_weighting_details 'calc w=1/[\s^2^(Fo^2^)+(0.0773P)^2^+0.0000P] where P=(Fo^2^+2Fc^2^)/3'
_refine_ls_weighting_scheme calc
_refine_ls_wR_factor_gt 0.1241
_refine_ls_wR_factor_ref 0.1357
_reflns_number_gt 5761
_reflns_number_total 8635
_reflns_threshold_expression >2\s(I)
_cod_data_source_file b905056f.txt
_cod_data_source_block 6
_cod_original_cell_volume 9333.6(12)
_cod_original_sg_symbol_Hall '-C 2yc '
_cod_original_sg_symbol_H-M 'C 2/c'
_cod_database_code 7001941

loop_
_symmetry_equiv_pos_as_xyz
'x, y, z'
'-x, y, -z+1/2'
'x+1/2, y+1/2, z'
'-x+1/2, y+1/2, -z+1/2'
'-x, -y, -z'
'x, -y, z-1/2'
'-x+1/2, -y+1/2, -z'
'x+1/2, -y+1/2, z-1/2'

loop_
_atom_site_label
_atom_site_type_symbol
_atom_site_fract_x
_atom_site_fract_y
_atom_site_fract_z
_atom_site_U_iso_or_equiv
_atom_site_adp_type
_atom_site_occupancy
_atom_site_symmetry_multiplicity
_atom_site_calc_flag
_atom_site_refinement_flags
_atom_site_disorder_assembly
_atom_site_disorder_group
C1 C 0.12571(9) 0.91719(18) 0.06412(10) 0.0297(6) Uani 1 1 d . . .
C2 C 0.07559(10) 0.7970(2) 0.02250(13) 0.0481(8) Uani 1 1 d . . .
H2 H 0.0635 0.7324 0.0087 0.058 Uiso 1 1 calc R . .
C3 C 0.05397(10) 0.8871(2) 0.01983(14) 0.0500(8) Uani 1 1 d . . .
H3 H 0.0234 0.8993 0.0037 0.06 Uiso 1 1 calc R . .
C4 C 0.22980(9) 1.10235(19) 0.17678(11) 0.0324(6) Uani 1 1 d . . .
C5 C 0.28755(11) 1.2078(2) 0.21519(13) 0.0487(8) Uani 1 1 d . . .
H5 H 0.3165 1.2392 0.2224 0.058 Uiso 1 1 calc R . .
C6 C 0.25285(11) 1.2280(2) 0.24056(14) 0.0547(9) Uani 1 1 d . . .
H6 H 0.2523 1.2772 0.2695 0.066 Uiso 1 1 calc R . .
C7 C 0.15152(9) 0.73213(19) 0.05305(12) 0.0372(7) Uani 1 1 d . . .
C8 C 0.17645(10) 0.7226(2) 0.01087(12) 0.0423(7) Uani 1 1 d . . .
C9 C 0.20380(11) 0.6352(3) 0.01111(14) 0.0546(9) Uani 1 1 d . . .
H9 H 0.2217 0.6274 -0.0173 0.066 Uiso 1 1 calc R . .
C10 C 0.20541(11) 0.5605(2) 0.05141(15) 0.0573(9) Uani 1 1 d . . .
C11 C 0.17980(12) 0.5735(2) 0.09262(15) 0.0564(9) Uani 1 1 d . . .
H11 H 0.1812 0.5222 0.1208 0.068 Uiso 1 1 calc R . .
C12 C 0.15176(10) 0.6592(2) 0.09479(13) 0.0455(8) Uani 1 1 d . . .
C13 C 0.17451(12) 0.8015(3) -0.03479(14) 0.0595(9) Uani 1 1 d . . .
H13A H 0.1439 0.8041 -0.0564 0.089 Uiso 1 1 calc R . .
H13B H 0.1958 0.7826 -0.0595 0.089 Uiso 1 1 calc R . .
H13C H 0.1826 0.8694 -0.0183 0.089 Uiso 1 1 calc R . .
C14 C 0.23401(14) 0.4642(3) 0.04944(18) 0.0887(15) Uani 1 1 d . . .
H14A H 0.2291 0.4367 0.0113 0.133 Uiso 1 1 calc R . .
H14B H 0.2254 0.4121 0.075 0.133 Uiso 1 1 calc R . .
H14C H 0.2659 0.4818 0.0608 0.133 Uiso 1 1 calc R . .
C15 C 0.12398(13) 0.6710(3) 0.14039(15) 0.0673(10) Uani 1 1 d . . .
H15A H 0.1318 0.6162 0.1682 0.101 Uiso 1 1 calc R . .
H15B H 0.0919 0.666 0.1243 0.101 Uiso 1 1 calc R . .
H15C H 0.1301 0.7384 0.1584 0.101 Uiso 1 1 calc R . .
C16 C 0.07167(9) 1.0673(2) 0.04511(12) 0.0375(7) Uani 1 1 d . . .
C17 C 0.07622(10) 1.1267(2) -0.00135(13) 0.0452(8) Uani 1 1 d . . .
C18 C 0.06208(11) 1.2287(2) -0.00166(16) 0.0560(9) Uani 1 1 d . . .
H18 H 0.0653 1.2716 -0.0325 0.067 Uiso 1 1 calc R . .
C19 C 0.04345(11) 1.2694(2) 0.04188(17) 0.0608(10) Uani 1 1 d . . .
C20 C 0.03745(10) 1.2062(2) 0.08593(15) 0.0526(9) Uani 1 1 d . . .
H20 H 0.0235 1.2333 0.1151 0.063 Uiso 1 1 calc R . .
C21 C 0.05146(9) 1.1035(2) 0.08860(13) 0.0408(7) Uani 1 1 d . . .
C22 C 0.09458(12) 1.0833(3) -0.05030(13) 0.0631(10) Uani 1 1 d . . .
H22A H 0.0997 1.1396 -0.0755 0.095 Uiso 1 1 calc R . .
H22B H 0.0729 1.0342 -0.0704 0.095 Uiso 1 1 calc R . .
H22C H 0.1231 1.0478 -0.0369 0.095 Uiso 1 1 calc R . .
C23 C 0.02851(15) 1.3828(2) 0.0414(2) 0.0964(16) Uani 1 1 d . . .
H23A H 0.0551 1.4275 0.0483 0.145 Uiso 1 1 calc R . .
H23B H 0.0102 1.3939 0.0706 0.145 Uiso 1 1 calc R . .
H23C H 0.0106 1.3995 0.0048 0.145 Uiso 1 1 calc R . .
C24 C 0.04259(11) 1.0358(2) 0.13557(14) 0.0554(9) Uani 1 1 d . . .
H24A H 0.0265 0.9736 0.1203 0.083 Uiso 1 1 calc R . .
H24B H 0.0242 1.0734 0.1586 0.083 Uiso 1 1 calc R . .
H24C H 0.0713 1.016 0.1586 0.083 Uiso 1 1 calc R . .
C25 C 0.17527(10) 1.1683(2) 0.23701(12) 0.0417(7) Uani 1 1 d . . .
C26 C 0.14060(10) 1.2289(2) 0.20958(13) 0.0433(7) Uani 1 1 d . . .
C27 C 0.10150(11) 1.2356(3) 0.23255(15) 0.0565(9) Uani 1 1 d . . .
H27 H 0.077 1.2755 0.2141 0.068 Uiso 1 1 calc R . .
C28 C 0.09754(13) 1.1853(3) 0.28187(17) 0.0676(11) Uani 1 1 d . . .
C29 C 0.13282(14) 1.1263(3) 0.30772(15) 0.0695(11) Uani 1 1 d . . .
H29 H 0.1299 1.0908 0.3412 0.083 Uiso 1 1 calc R . .
C30 C 0.17244(12) 1.1166(3) 0.28682(13) 0.0550(9) Uani 1 1 d . . .
C31 C 0.14519(11) 1.2893(2) 0.15845(14) 0.0552(9) Uani 1 1 d . . .
H31A H 0.175 1.3215 0.1634 0.083 Uiso 1 1 calc R . .
H31B H 0.122 1.343 0.1523 0.083 Uiso 1 1 calc R . .
H31C H 0.1416 1.2431 0.126 0.083 Uiso 1 1 calc R . .
C32 C 0.05417(14) 1.1964(4) 0.3071(2) 0.1069(17) Uani 1 1 d . . .
H32A H 0.0346 1.1368 0.2964 0.16 Uiso 1 1 calc R . .
H32B H 0.0384 1.2598 0.2931 0.16 Uiso 1 1 calc R . .
H32C H 0.062 1.1998 0.348 0.16 Uiso 1 1 calc R . .
C33 C 0.21024(14) 1.0517(4) 0.31632(15) 0.0847(13) Uani 1 1 d . . .
H33A H 0.199 1.0064 0.3432 0.127 Uiso 1 1 calc R . .
H33B H 0.2339 1.0965 0.3361 0.127 Uiso 1 1 calc R . .
H33C H 0.2226 1.0096 0.2889 0.127 Uiso 1 1 calc R . .
C34 C 0.30479(9) 1.08648(19) 0.14438(11) 0.0323(6) Uani 1 1 d . . .
C35 C 0.32713(10) 0.9980(2) 0.16548(13) 0.0444(7) Uani 1 1 d . . .
C36 C 0.35851(11) 0.9565(2) 0.13599(17) 0.0592(10) Uani 1 1 d . . .
H36 H 0.3734 0.8941 0.1488 0.071 Uiso 1 1 calc R . .
C37 C 0.36874(11) 1.0029(3) 0.08874(17) 0.0591(10) Uani 1 1 d . . .
C38 C 0.34689(10) 1.0939(3) 0.07037(13) 0.0508(8) Uani 1 1 d . . .
H38 H 0.3541 1.1273 0.0382 0.061 Uiso 1 1 calc R . .
C39 C 0.31465(9) 1.1372(2) 0.09810(12) 0.0384(7) Uani 1 1 d . . .
C40 C 0.31922(13) 0.9496(3) 0.21969(16) 0.0685(11) Uani 1 1 d . . .
H40A H 0.3319 0.9942 0.2511 0.103 Uiso 1 1 calc R . .
H40B H 0.3339 0.8818 0.2242 0.103 Uiso 1 1 calc R . .
H40C H 0.2868 0.9413 0.219 0.103 Uiso 1 1 calc R . .
C41 C 0.40359(13) 0.9581(4) 0.0572(2) 0.0963(16) Uani 1 1 d . . .
H41A H 0.431 1.0004 0.0642 0.145 Uiso 1 1 calc R . .
H41B H 0.3916 0.9577 0.0171 0.145 Uiso 1 1 calc R . .
H41C H 0.4108 0.8874 0.07 0.145 Uiso 1 1 calc R . .
C42 C 0.29261(11) 1.2389(2) 0.07884(14) 0.0548(9) Uani 1 1 d . . .
H42A H 0.2598 1.2314 0.0737 0.082 Uiso 1 1 calc R . .
H42B H 0.3014 1.259 0.0433 0.082 Uiso 1 1 calc R . .
H42C H 0.3023 1.2921 0.107 0.082 Uiso 1 1 calc R . .
N1 N 0.08438(7) 0.95915(16) 0.04492(9) 0.0357(5) Uani 1 1 d . . .
N2 N 0.11890(7) 0.81591(16) 0.04920(9) 0.0345(5) Uani 1 1 d . . .
N3 N 0.21761(8) 1.16481(18) 0.21731(10) 0.0398(6) Uani 1 1 d . . .
N4 N 0.27318(7) 1.13167(16) 0.17610(9) 0.0349(5) Uani 1 1 d . . .
Cl1 Cl 0.15160(3) 0.93810(6) 0.19144(3) 0.0523(2) Uani 1 1 d . . .
Cl2 Cl 0.23572(3) 0.87315(6) 0.11191(3) 0.0501(2) Uani 1 1 d . . .
Cl3 Cl 0.18321(3) 1.12001(6) 0.05474(3) 0.0468(2) Uani 1 1 d . . .
V1 V 0.184581(15) 0.99346(3) 0.119461(18) 0.03059(14) Uani 1 1 d . . .

loop_
_atom_site_aniso_label
_atom_site_aniso_U_11
_atom_site_aniso_U_22
_atom_site_aniso_U_33
_atom_site_aniso_U_23
_atom_site_aniso_U_13
_atom_site_aniso_U_12
C1 0.0301(15) 0.0278(13) 0.0310(15) -0.0027(11) 0.0049(12) 0.0042(11)
C2 0.0332(17) 0.0384(16) 0.068(2) -0.0160(15) -0.0050(16) 0.0020(14)
C3 0.0270(16) 0.0450(17) 0.071(2) -0.0181(15) -0.0124(15) 0.0057(14)
C4 0.0307(16) 0.0338(14) 0.0313(15) -0.0007(11) 0.0010(12) 0.0041(12)
C5 0.0367(18) 0.0504(18) 0.058(2) -0.0190(15) 0.0053(16) -0.0065(14)
C6 0.048(2) 0.060(2) 0.054(2) -0.0276(16) 0.0019(17) -0.0068(16)
C7 0.0350(16) 0.0271(14) 0.0477(18) -0.0060(12) 0.0017(14) 0.0045(12)
C8 0.0345(17) 0.0444(17) 0.0458(18) -0.0100(14) 0.0008(15) 0.0062(13)
C9 0.0412(19) 0.065(2) 0.056(2) -0.0227(18) 0.0017(16) 0.0140(16)
C10 0.053(2) 0.0446(19) 0.065(2) -0.0218(17) -0.0168(19) 0.0194(16)
C11 0.067(2) 0.0330(16) 0.062(2) 0.0027(15) -0.0101(19) 0.0047(16)
C12 0.0464(19) 0.0364(16) 0.053(2) -0.0052(14) 0.0067(16) -0.0005(14)
C13 0.056(2) 0.071(2) 0.052(2) -0.0011(17) 0.0122(17) 0.0039(18)
C14 0.084(3) 0.066(2) 0.101(3) -0.033(2) -0.029(2) 0.045(2)
C15 0.080(3) 0.057(2) 0.068(2) 0.0075(18) 0.024(2) -0.0010(19)
C16 0.0258(15) 0.0338(14) 0.0509(19) -0.0044(13) 0.0008(14) 0.0061(12)
C17 0.0320(17) 0.0473(17) 0.052(2) 0.0068(15) -0.0036(15) 0.0034(14)
C18 0.043(2) 0.0473(19) 0.075(2) 0.0164(17) 0.0001(18) 0.0039(16)
C19 0.0384(19) 0.0336(17) 0.105(3) 0.0040(19) -0.004(2) 0.0075(14)
C20 0.0326(17) 0.0421(17) 0.081(3) -0.0164(17) 0.0050(17) 0.0068(14)
C21 0.0269(15) 0.0380(15) 0.055(2) -0.0055(14) 0.0006(14) 0.0029(13)
C22 0.058(2) 0.083(2) 0.044(2) 0.0068(18) -0.0034(17) 0.0072(19)
C23 0.088(3) 0.0332(19) 0.165(5) 0.008(2) 0.014(3) 0.019(2)
C24 0.047(2) 0.0564(19) 0.067(2) -0.0037(17) 0.0214(17) 0.0083(16)
C25 0.0366(18) 0.0482(17) 0.0422(18) -0.0198(14) 0.0122(15) -0.0093(14)
C26 0.0389(18) 0.0436(17) 0.0477(19) -0.0191(14) 0.0079(15) -0.0048(14)
C27 0.0350(19) 0.069(2) 0.064(2) -0.0292(19) 0.0030(17) -0.0058(16)
C28 0.053(2) 0.092(3) 0.062(3) -0.036(2) 0.021(2) -0.021(2)
C29 0.076(3) 0.093(3) 0.041(2) -0.0167(19) 0.015(2) -0.028(2)
C30 0.058(2) 0.070(2) 0.0364(19) -0.0133(16) 0.0062(17) -0.0079(18)
C31 0.049(2) 0.0524(19) 0.061(2) -0.0090(16) -0.0002(17) 0.0029(16)
C32 0.060(3) 0.166(5) 0.106(4) -0.039(3) 0.046(3) -0.026(3)
C33 0.084(3) 0.117(3) 0.047(2) 0.012(2) -0.004(2) 0.004(3)
C34 0.0281(15) 0.0308(14) 0.0376(16) -0.0016(12) 0.0038(13) 0.0023(12)
C35 0.0339(17) 0.0348(15) 0.061(2) 0.0052(14) -0.0007(15) 0.0025(13)
C36 0.040(2) 0.0386(17) 0.097(3) -0.0090(18) 0.003(2) 0.0074(15)
C37 0.0347(18) 0.062(2) 0.080(3) -0.032(2) 0.0094(18) -0.0012(17)
C38 0.0406(19) 0.067(2) 0.0456(19) -0.0084(16) 0.0109(16) -0.0140(17)
C39 0.0350(17) 0.0375(15) 0.0405(17) 0.0001(13) 0.0000(14) -0.0045(13)
C40 0.067(2) 0.053(2) 0.080(3) 0.0291(19) -0.003(2) 0.0036(18)
C41 0.052(2) 0.116(3) 0.128(4) -0.060(3) 0.034(3) -0.001(2)
C42 0.050(2) 0.0477(18) 0.064(2) 0.0183(16) 0.0026(17) -0.0022(16)
N1 0.0307(13) 0.0286(11) 0.0455(14) -0.0055(10) 0.0000(11) 0.0070(10)
N2 0.0309(13) 0.0305(12) 0.0411(14) -0.0052(10) 0.0035(11) 0.0041(10)
N3 0.0331(14) 0.0457(14) 0.0400(14) -0.0130(11) 0.0040(11) -0.0008(11)
N4 0.0316(13) 0.0341(12) 0.0377(13) -0.0012(10) 0.0019(11) 0.0010(10)
Cl1 0.0634(6) 0.0569(5) 0.0381(4) -0.0014(3) 0.0133(4) -0.0169(4)
Cl2 0.0406(4) 0.0471(4) 0.0604(5) -0.0129(4) 0.0029(4) 0.0072(3)
Cl3 0.0485(5) 0.0483(4) 0.0404(4) 0.0113(3) -0.0019(4) -0.0101(4)
V1 0.0304(3) 0.0296(2) 0.0310(3) -0.00053(19) 0.0029(2) 0.0017(2)

loop_
_atom_type_symbol
_atom_type_description
_atom_type_scat_dispersion_real
_atom_type_scat_dispersion_imag
_atom_type_scat_source
C C 0.0033 0.0016 'International Tables Vol C Tables 4.2.6.8 and 6.1.1.4'
H H 0 0 'International Tables Vol C Tables 4.2.6.8 and 6.1.1.4'
N N 0.0061 0.0033 'International Tables Vol C Tables 4.2.6.8 and 6.1.1.4'
Cl Cl 0.1484 0.1585 'International Tables Vol C Tables 4.2.6.8 and 6.1.1.4'
V V 0.3005 0.5294 'International Tables Vol C Tables 4.2.6.8 and 6.1.1.4'

loop_
_geom_angle_atom_site_label_1
_geom_angle_atom_site_label_2
_geom_angle_atom_site_label_3
_geom_angle
_geom_angle_site_symmetry_1
_geom_angle_site_symmetry_3
_geom_angle_publ_flag
N1 C1 N2 101.8(2) . . ?
N1 C1 V1 127.30(17) . . ?
N2 C1 V1 130.07(18) . . ?
C3 C2 N2 106.4(2) . . ?
C3 C2 H2 126.8 . . ?
N2 C2 H2 126.8 . . ?
C2 C3 N1 106.8(2) . . ?
C2 C3 H3 126.6 . . ?
N1 C3 H3 126.6 . . ?
N4 C4 N3 102.6(2) . . ?
N4 C4 V1 130.03(18) . . ?
N3 C4 V1 126.96(19) . . ?
C6 C5 N4 106.2(3) . . ?
C6 C5 H5 126.9 . . ?
N4 C5 H5 126.9 . . ?
C5 C6 N3 107.7(3) . . ?
C5 C6 H6 126.1 . . ?
N3 C6 H6 126.1 . . ?
C8 C7 C12 123.2(3) . . ?
C8 C7 N2 117.9(2) . . ?
C12 C7 N2 118.4(3) . . ?
C7 C8 C9 117.7(3) . . ?
C7 C8 C13 122.1(3) . . ?
C9 C8 C13 120.2(3) . . ?
C10 C9 C8 121.5(3) . . ?
C10 C9 H9 119.2 . . ?
C8 C9 H9 119.2 . . ?
C9 C10 C11 118.5(3) . . ?
C9 C10 C14 120.5(4) . . ?
C11 C10 C14 121.0(3) . . ?
C10 C11 C12 122.8(3) . . ?
C10 C11 H11 118.6 . . ?
C12 C11 H11 118.6 . . ?
C7 C12 C11 116.2(3) . . ?
C7 C12 C15 122.3(3) . . ?
C11 C12 C15 121.5(3) . . ?
C8 C13 H13A 109.5 . . ?
C8 C13 H13B 109.5 . . ?
H13A C13 H13B 109.5 . . ?
C8 C13 H13C 109.5 . . ?
H13A C13 H13C 109.5 . . ?
H13B C13 H13C 109.5 . . ?
C10 C14 H14A 109.5 . . ?
C10 C14 H14B 109.5 . . ?
H14A C14 H14B 109.5 . . ?
C10 C14 H14C 109.5 . . ?
H14A C14 H14C 109.5 . . ?
H14B C14 H14C 109.5 . . ?
C12 C15 H15A 109.5 . . ?
C12 C15 H15B 109.5 . . ?
H15A C15 H15B 109.5 . . ?
C12 C15 H15C 109.5 . . ?
H15A C15 H15C 109.5 . . ?
H15B C15 H15C 109.5 . . ?
C21 C16 C17 123.2(3) . . ?
C21 C16 N1 118.6(3) . . ?
C17 C16 N1 117.9(3) . . ?
C18 C17 C16 117.3(3) . . ?
C18 C17 C22 120.4(3) . . ?
C16 C17 C22 122.3(3) . . ?
C19 C18 C17 121.5(3) . . ?
C19 C18 H18 119.2 . . ?
C17 C18 H18 119.2 . . ?
C18 C19 C20 119.3(3) . . ?
C18 C19 C23 121.0(4) . . ?
C20 C19 C23 119.7(4) . . ?
C19 C20 C21 121.5(3) . . ?
C19 C20 H20 119.2 . . ?
C21 C20 H20 119.2 . . ?
C16 C21 C20 117.1(3) . . ?
C16 C21 C24 122.7(3) . . ?
C20 C21 C24 120.2(3) . . ?
C17 C22 H22A 109.5 . . ?
C17 C22 H22B 109.5 . . ?
H22A C22 H22B 109.5 . . ?
C17 C22 H22C 109.5 . . ?
H22A C22 H22C 109.5 . . ?
H22B C22 H22C 109.5 . . ?
C19 C23 H23A 109.5 . . ?
C19 C23 H23B 109.5 . . ?
H23A C23 H23B 109.5 . . ?
C19 C23 H23C 109.5 . . ?
H23A C23 H23C 109.5 . . ?
H23B C23 H23C 109.5 . . ?
C21 C24 H24A 109.5 . . ?
C21 C24 H24B 109.5 . . ?
H24A C24 H24B 109.5 . . ?
C21 C24 H24C 109.5 . . ?
H24A C24 H24C 109.5 . . ?
H24B C24 H24C 109.5 . . ?
C26 C25 C30 122.4(3) . . ?
C26 C25 N3 119.9(3) . . ?
C30 C25 N3 117.5(3) . . ?
C25 C26 C27 117.7(3) . . ?
C25 C26 C31 121.9(3) . . ?
C27 C26 C31 120.4(3) . . ?
C28 C27 C26 121.4(3) . . ?
C28 C27 H27 119.3 . . ?
C26 C27 H27 119.3 . . ?
C29 C28 C27 118.9(3) . . ?
C29 C28 C32 120.9(4) . . ?
C27 C28 C32 120.2(4) . . ?
C28 C29 C30 122.3(4) . . ?
C28 C29 H29 118.9 . . ?
C30 C29 H29 118.9 . . ?
C29 C30 C25 117.3(3) . . ?
C29 C30 C33 120.7(3) . . ?
C25 C30 C33 122.0(3) . . ?
C26 C31 H31A 109.5 . . ?
C26 C31 H31B 109.5 . . ?
H31A C31 H31B 109.5 . . ?
C26 C31 H31C 109.5 . . ?
H31A C31 H31C 109.5 . . ?
H31B C31 H31C 109.5 . . ?
C28 C32 H32A 109.5 . . ?
C28 C32 H32B 109.5 . . ?
H32A C32 H32B 109.5 . . ?
C28 C32 H32C 109.5 . . ?
H32A C32 H32C 109.5 . . ?
H32B C32 H32C 109.5 . . ?
C30 C33 H33A 109.5 . . ?
C30 C33 H33B 109.5 . . ?
H33A C33 H33B 109.5 . . ?
C30 C33 H33C 109.5 . . ?
H33A C33 H33C 109.5 . . ?
H33B C33 H33C 109.5 . . ?
C39 C34 C35 122.6(3) . . ?
C39 C34 N4 119.6(2) . . ?
C35 C34 N4 117.5(3) . . ?
C34 C35 C36 117.5(3) . . ?
C34 C35 C40 121.8(3) . . ?
C36 C35 C40 120.6(3) . . ?
C37 C36 C35 122.0(3) . . ?
C37 C36 H36 119 . . ?
C35 C36 H36 119 . . ?
C36 C37 C38 118.6(3) . . ?
C36 C37 C41 121.8(4) . . ?
C38 C37 C41 119.6(4) . . ?
C37 C38 C39 121.3(3) . . ?
C37 C38 H38 119.3 . . ?
C39 C38 H38 119.3 . . ?
C34 C39 C38 117.9(3) . . ?
C34 C39 C42 121.6(3) . . ?
C38 C39 C42 120.5(3) . . ?
C35 C40 H40A 109.5 . . ?
C35 C40 H40B 109.5 . . ?
H40A C40 H40B 109.5 . . ?
C35 C40 H40C 109.5 . . ?
H40A C40 H40C 109.5 . . ?
H40B C40 H40C 109.5 . . ?
C37 C41 H41A 109.5 . . ?
C37 C41 H41B 109.5 . . ?
H41A C41 H41B 109.5 . . ?
C37 C41 H41C 109.5 . . ?
H41A C41 H41C 109.5 . . ?
H41B C41 H41C 109.5 . . ?
C39 C42 H42A 109.5 . . ?
C39 C42 H42B 109.5 . . ?
H42A C42 H42B 109.5 . . ?
C39 C42 H42C 109.5 . . ?
H42A C42 H42C 109.5 . . ?
H42B C42 H42C 109.5 . . ?
C1 N1 C3 112.4(2) . . ?
C1 N1 C16 127.5(2) . . ?
C3 N1 C16 120.0(2) . . ?
C1 N2 C2 112.5(2) . . ?
C1 N2 C7 129.0(2) . . ?
C2 N2 C7 118.2(2) . . ?
C4 N3 C6 111.2(2) . . ?
C4 N3 C25 128.2(2) . . ?
C6 N3 C25 120.6(2) . . ?
C4 N4 C5 112.2(2) . . ?
C4 N4 C34 127.8(2) . . ?
C5 N4 C34 119.7(2) . . ?
Cl2 V1 C1 97.42(7) . . ?
Cl2 V1 Cl3 112.43(4) . . ?
C1 V1 Cl3 89.10(7) . . ?
Cl2 V1 C4 97.73(7) . . ?
C1 V1 C4 164.85(9) . . ?
Cl3 V1 C4 85.05(7) . . ?
Cl2 V1 Cl1 104.03(4) . . ?
C1 V1 Cl1 85.27(7) . . ?
Cl3 V1 Cl1 143.52(4) . . ?
C4 V1 Cl1 91.16(7) . . ?

loop_
_geom_bond_atom_site_label_1
_geom_bond_atom_site_label_2
_geom_bond_distance
_geom_bond_site_symmetry_2
_geom_bond_publ_flag
C1 N1 1.366(3) . ?
C1 N2 1.367(3) . ?
C1 V1 2.262(3) . ?
C2 C3 1.333(4) . ?
C2 N2 1.376(3) . ?
C2 H2 0.95 . ?
C3 N1 1.375(3) . ?
C3 H3 0.95 . ?
C4 N4 1.363(3) . ?
C4 N3 1.371(3) . ?
C4 V1 2.266(3) . ?
C5 C6 1.326(4) . ?
C5 N4 1.386(3) . ?
C5 H5 0.95 . ?
C6 N3 1.383(4) . ?
C6 H6 0.95 . ?
C7 C8 1.375(4) . ?
C7 C12 1.385(4) . ?
C7 N2 1.456(3) . ?
C8 C9 1.399(4) . ?
C8 C13 1.502(4) . ?
C9 C10 1.371(5) . ?
C9 H9 0.95 . ?
C10 C11 1.373(5) . ?
C10 C14 1.522(4) . ?
C11 C12 1.401(4) . ?
C11 H11 0.95 . ?
C12 C15 1.505(4) . ?
C13 H13A 0.98 . ?
C13 H13B 0.98 . ?
C13 H13C 0.98 . ?
C14 H14A 0.98 . ?
C14 H14B 0.98 . ?
C14 H14C 0.98 . ?
C15 H15A 0.98 . ?
C15 H15B 0.98 . ?
C15 H15C 0.98 . ?
C16 C21 1.387(4) . ?
C16 C17 1.391(4) . ?
C16 N1 1.453(3) . ?
C17 C18 1.388(4) . ?
C17 C22 1.502(4) . ?
C18 C19 1.382(5) . ?
C18 H18 0.95 . ?
C19 C20 1.383(5) . ?
C19 C23 1.536(4) . ?
C20 C21 1.394(4) . ?
C20 H20 0.95 . ?
C21 C24 1.498(4) . ?
C22 H22A 0.98 . ?
C22 H22B 0.98 . ?
C22 H22C 0.98 . ?
C23 H23A 0.98 . ?
C23 H23B 0.98 . ?
C23 H23C 0.98 . ?
C24 H24A 0.98 . ?
C24 H24B 0.98 . ?
C24 H24C 0.98 . ?
C25 C26 1.383(4) . ?
C25 C30 1.397(4) . ?
C25 N3 1.437(4) . ?
C26 C27 1.389(4) . ?
C26 C31 1.494(4) . ?
C27 C28 1.386(5) . ?
C27 H27 0.95 . ?
C28 C29 1.371(5) . ?
C28 C32 1.542(5) . ?
C29 C30 1.380(5) . ?
C29 H29 0.95 . ?
C30 C33 1.497(5) . ?
C31 H31A 0.98 . ?
C31 H31B 0.98 . ?
C31 H31C 0.98 . ?
C32 H32A 0.98 . ?
C32 H32B 0.98 . ?
C32 H32C 0.98 . ?
C33 H33A 0.98 . ?
C33 H33B 0.98 . ?
C33 H33C 0.98 . ?
C34 C39 1.377(4) . ?
C34 C35 1.382(4) . ?
C34 N4 1.446(3) . ?
C35 C36 1.387(5) . ?
C35 C40 1.513(4) . ?
C36 C37 1.376(5) . ?
C36 H36 0.95 . ?
C37 C38 1.386(5) . ?
C37 C41 1.516(5) . ?
C38 C39 1.391(4) . ?
C38 H38 0.95 . ?
C39 C42 1.513(4) . ?
C40 H40A 0.98 . ?
C40 H40B 0.98 . ?
C40 H40C 0.98 . ?
C41 H41A 0.98 . ?
C41 H41B 0.98 . ?
C41 H41C 0.98 . ?
C42 H42A 0.98 . ?
C42 H42B 0.98 . ?
C42 H42C 0.98 . ?
Cl1 V1 2.2682(9) . ?
Cl2 V1 2.2206(8) . ?
Cl3 V1 2.2660(8) . ?
